data_7040573
loop_
_publ_author_name
'Brunner, Fabian'
'Mart\'inez-Sarti, Laura'
'Keller, Sarah'
'Perteg\'as, Antonio'
'Prescimone, Alessandro'
'Constable, Edwin C.'
'Bolink, Henk J.'
'Housecroft, Catherine E.'

_publ_section_title
;
 Peripheral halo-functionalization in [Cu(N^N)(P^P)](+) emitters:
 influence on the performances of light-emitting electrochemical cells.
;
_journal_issue 38
_journal_name_full 'Dalton transactions (Cambridge, England : 2003)'
_journal_page_first 15180
_journal_page_last 15192
_journal_paper_doi 10.1039/c6dt02665f
_journal_volume 45
_journal_year 2016
_chemical_compound_source 'Fabian Brunner'
_chemical_formula_moiety 'C67 H60 Cu1 F8 N2 O2 P3'
_chemical_formula_sum 'C67 H60 Cu F8 N2 O2 P3'
_chemical_formula_weight 1233.68
_space_group_IT_number 14
_symmetry_cell_setting monoclinic
_symmetry_space_group_name_Hall '-P 2ybc'
_symmetry_space_group_name_H-M 'P 1 21/c 1'
_atom_sites_solution_hydrogens difmap
_atom_sites_solution_primary direct
_audit_creation_date 2015-12-10
_audit_creation_method CRYSTALS_ver_14.61_build_5809
_audit_update_record
;
2016-06-21 deposited with the CCDC.
2016-08-17 downloaded from the CCDC.
;
_cell_angle_alpha 90
_cell_angle_beta 101.190(3)
_cell_angle_gamma 90
_cell_formula_units_Z 4
_cell_length_a 14.3066(14)
_cell_length_b 16.4396(16)
_cell_length_c 25.643(3)
_cell_measurement_reflns_used 9259
_cell_measurement_temperature 123
_cell_measurement_theta_max 70
_cell_measurement_theta_min 4
_cell_volume 5916.4(11)
_computing_cell_refinement 'Apex2 (Bruker AXS, 2006)'
_computing_data_collection 'Apex2 (Bruker AXS, 2006)'
_computing_data_reduction 'Apex2 (Bruker AXS, 2006)'
_computing_molecular_graphics 'CAMERON (Watkin et al., 1996)'
_computing_publication_material 'CRYSTALS (Betteridge et al., 2003)'
_computing_structure_refinement 'CRYSTALS (Betteridge et al., 2003)'
_computing_structure_solution 'SIR92 (Altomare et al., 1994)'
_diffrn_ambient_temperature 123
_diffrn_measured_fraction_theta_full 0.949
_diffrn_measured_fraction_theta_max 0.948
_diffrn_measurement_device Area
_diffrn_measurement_device_type 'Bruker Kappa Apex2'
_diffrn_measurement_method '\f & \w scans'
_diffrn_radiation_monochromator graphite
_diffrn_radiation_type 'Cu K\a'
_diffrn_radiation_wavelength 1.54178
_diffrn_reflns_av_R_equivalents 0.027
_diffrn_reflns_limit_h_max 14
_diffrn_reflns_limit_h_min -17
_diffrn_reflns_limit_k_max 19
_diffrn_reflns_limit_k_min -19
_diffrn_reflns_limit_l_max 31
_diffrn_reflns_limit_l_min -31
_diffrn_reflns_number 92310
_diffrn_reflns_theta_full 70.300
_diffrn_reflns_theta_max 70.321
_diffrn_reflns_theta_min 3.149
_diffrn_standards_number 0
_exptl_absorpt_coefficient_mu 1.901
_exptl_absorpt_correction_T_max 0.83
_exptl_absorpt_correction_T_min 0.73
_exptl_absorpt_correction_type multi-scan
_exptl_absorpt_process_details 'SADABS (Siemens, 1996)'
_exptl_crystal_colour yellow
_exptl_crystal_density_diffrn 1.385
_exptl_crystal_density_method 'not measured'
_exptl_crystal_description block
_exptl_crystal_F_000 2552
_exptl_crystal_recrystallization_method
; 
acetone/Et2O 
;
_exptl_crystal_size_max 0.130
_exptl_crystal_size_mid 0.120
_exptl_crystal_size_min 0.100
_refine_diff_density_max 2.13
_refine_diff_density_min -1.37
_refine_ls_extinction_method None
_refine_ls_goodness_of_fit_ref 0.7666
_refine_ls_hydrogen_treatment constr
_refine_ls_matrix_type full
_refine_ls_number_parameters 748
_refine_ls_number_reflns 10518
_refine_ls_number_restraints 0
_refine_ls_R_factor_all 0.0644
_refine_ls_R_factor_gt 0.0573
_refine_ls_shift/su_max 0.0016741
_refine_ls_shift/su_mean 0.0000517
_refine_ls_structure_factor_coef Fsqd
_refine_ls_weighting_details
;
 Method, part 1, Chebychev polynomial, (Watkin, 1994, Prince, 1982) 
 [weight] = 1.0/[A~0~*T~0~(x)+A~1~*T~1~(x) ... +A~n-1~]*T~n-1~(x)] 
 where A~i~ are the Chebychev coefficients listed below and x= Fcalc/Fmax 
 Method = Robust Weighting (Prince, 1982) 
 W = [weight] * [1-(deltaF/6*sigmaF)^2^]^2^ 
 A~i~ are: 
 11.4 18.3 10.3 3.81 0.863 
;
_refine_ls_weighting_scheme calc
_refine_ls_wR_factor_all 0.1149
_refine_ls_wR_factor_gt 0.1114
_refine_ls_wR_factor_ref 0.1149
_reflns_limit_h_max 17
_reflns_limit_h_min -17
_reflns_limit_k_max 19
_reflns_limit_k_min 0
_reflns_limit_l_max 31
_reflns_limit_l_min 0
_reflns_number_gt 10362
_reflns_number_total 10709
_reflns_threshold_expression I>2.0\s(I)
_oxford_diffrn_Wilson_B_factor 0.00
_oxford_diffrn_Wilson_scale 0.00
_oxford_refine_ls_r_factor_ref 0.0644
_oxford_refine_ls_scale 0.062913(10)
_oxford_reflns_number_all 10524
_oxford_reflns_threshold_expression_ref I>-3.0\s(I)
_oxford_structure_analysis_title 'brf34_3_123k_0m in P2(1)/c'
_cod_data_source_file c6dt02665f2.cif
_cod_data_source_block BRF34_3_123K
_cod_depositor_comments
;Adding full bibliography for 7040570--7040575.cif.

 Adding full bibliography for 7040570--7040575.cif.
;
_cod_original_cell_volume 5916.4(10)
_cod_original_sg_symbol_H-M 'P 1 21/c 1 '
_cod_original_formula_sum 'C67 H60 Cu1 F8 N2 O2 P3'
_cod_database_code 7040573

loop_
_symmetry_equiv_pos_as_xyz
x,y,z
-x,-y,-z
-x,y+1/2,-z+1/2
x,-y+1/2,z+1/2

loop_
_atom_site_label
_atom_site_type_symbol
_atom_site_fract_x
_atom_site_fract_y
_atom_site_fract_z
_atom_site_U_iso_or_equiv
_atom_site_occupancy
_atom_site_adp_type
_atom_site_refinement_flags_posn
C1 C 0.48364(19) 0.63139(18) 0.55616(12) 0.0259 1.0000 Uani .
C2 C 0.40491(18) 0.57203(16) 0.55803(10) 0.0196 1.0000 Uani .
C3 C 0.41609(19) 0.48906(17) 0.55185(11) 0.0208 1.0000 Uani .
C4 C 0.34145(18) 0.43597(16) 0.55367(10) 0.0189 1.0000 Uani .
C5 C 0.35439(19) 0.34658(16) 0.55029(11) 0.0206 1.0000 Uani .
C6 C 0.4442(2) 0.31193(17) 0.56691(12) 0.0250 1.0000 Uani .
C7 C 0.4590(2) 0.22924(18) 0.56289(13) 0.0294 1.0000 Uani .
C8 C 0.3817(2) 0.18130(17) 0.54250(13) 0.0293 1.0000 Uani .
C9 C 0.2910(2) 0.21223(18) 0.52629(12) 0.0286 1.0000 Uani .
C10 C 0.2779(2) 0.29539(17) 0.53030(11) 0.0238 1.0000 Uani .
C11 C 0.25429(18) 0.46986(16) 0.55929(10) 0.0179 1.0000 Uani .
C12 C 0.24725(18) 0.55351(16) 0.56492(10) 0.0176 1.0000 Uani .
C13 C 0.15744(18) 0.59490(16) 0.57052(10) 0.0183 1.0000 Uani .
C14 C 0.07200(18) 0.55261(17) 0.56751(10) 0.0195 1.0000 Uani .
C15 C -0.01028(18) 0.59405(17) 0.57309(10) 0.0207 1.0000 Uani .
C16 C -0.10116(18) 0.55005(17) 0.57479(11) 0.0219 1.0000 Uani .
C17 C -0.10982(19) 0.46669(18) 0.56574(11) 0.0257 1.0000 Uani .
C18 C -0.1938(2) 0.42554(19) 0.56772(12) 0.0278 1.0000 Uani .
C19 C -0.26899(19) 0.4696(2) 0.57868(11) 0.0283 1.0000 Uani .
C20 C -0.2641(2) 0.5517(2) 0.58830(12) 0.0309 1.0000 Uani .
C21 C -0.17994(19) 0.59190(19) 0.58631(12) 0.0266 1.0000 Uani .
C22 C -0.00279(19) 0.67817(18) 0.57816(12) 0.0269 1.0000 Uani .
C23 C 0.08417(19) 0.71715(18) 0.58129(12) 0.0268 1.0000 Uani .
C24 C 0.0923(2) 0.80748(19) 0.58677(17) 0.0410 1.0000 Uani .
C25 C 0.3062(2) 0.56410(17) 0.69488(11) 0.0239 1.0000 Uani .
C26 C 0.2117(2) 0.53892(19) 0.68994(11) 0.0289 1.0000 Uani .
C27 C 0.1889(3) 0.4567(2) 0.68531(12) 0.0379 1.0000 Uani .
C28 C 0.2582(3) 0.3994(2) 0.68431(12) 0.0400 1.0000 Uani .
C29 C 0.3520(3) 0.42339(19) 0.68823(12) 0.0352 1.0000 Uani .
C30 C 0.3759(2) 0.50550(18) 0.69334(11) 0.0276 1.0000 Uani .
C31 C 0.4587(2) 0.67521(16) 0.73142(11) 0.0223 1.0000 Uani .
C32 C 0.4791(2) 0.6413(2) 0.78234(12) 0.0307 1.0000 Uani .
C33 C 0.5702(2) 0.6455(2) 0.81251(13) 0.0350 1.0000 Uani .
C34 C 0.6416(2) 0.68484(19) 0.79301(14) 0.0363 1.0000 Uani .
C35 C 0.6222(2) 0.71888(19) 0.74242(15) 0.0369 1.0000 Uani .
C36 C 0.5312(2) 0.71333(18) 0.71158(12) 0.0276 1.0000 Uani .
C37 C 0.27010(19) 0.72786(17) 0.73279(10) 0.0229 1.0000 Uani .
C38 C 0.2156(2) 0.69428(19) 0.76700(11) 0.0266 1.0000 Uani .
C39 C 0.1622(2) 0.7438(2) 0.79385(11) 0.0292 1.0000 Uani .
C40 C 0.1640(2) 0.82789(19) 0.78849(11) 0.0271 1.0000 Uani .
C41 C 0.2201(2) 0.86439(18) 0.75603(11) 0.0244 1.0000 Uani .
C42 C 0.27028(19) 0.81243(18) 0.72844(10) 0.0218 1.0000 Uani .
C43 C 0.2324(2) 0.95562(18) 0.74889(11) 0.0260 1.0000 Uani .
C44 C 0.1550(2) 1.0056(2) 0.76782(12) 0.0327 1.0000 Uani .
C45 C 0.3316(2) 0.9810(2) 0.78144(12) 0.0302 1.0000 Uani .
C46 C 0.23343(19) 0.96904(17) 0.69004(11) 0.0225 1.0000 Uani .
C47 C 0.1900(2) 1.03281(17) 0.65901(12) 0.0249 1.0000 Uani .
C48 C 0.1995(2) 1.04078(17) 0.60629(12) 0.0260 1.0000 Uani .
C49 C 0.25343(19) 0.98524(17) 0.58400(11) 0.0219 1.0000 Uani .
C50 C 0.29661(18) 0.92008(16) 0.61341(10) 0.0188 1.0000 Uani .
C51 C 0.28453(18) 0.91317(16) 0.66574(10) 0.0195 1.0000 Uani .
C52 C 0.34198(18) 0.86205(16) 0.51500(10) 0.0179 1.0000 Uani .
C53 C 0.39013(19) 0.92443(16) 0.49466(11) 0.0203 1.0000 Uani .
C54 C 0.37202(19) 0.94038(17) 0.44065(11) 0.0236 1.0000 Uani .
C55 C 0.3064(2) 0.8935(2) 0.40663(11) 0.0300 1.0000 Uani .
C56 C 0.2590(2) 0.8308(2) 0.42640(12) 0.0356 1.0000 Uani .
C57 C 0.2765(2) 0.81489(18) 0.48036(12) 0.0280 1.0000 Uani .
C58 C 0.48512(18) 0.86472(16) 0.60990(10) 0.0182 1.0000 Uani .
C59 C 0.5153(2) 0.91451(17) 0.65442(11) 0.0217 1.0000 Uani .
C60 C 0.6114(2) 0.92710(18) 0.67350(11) 0.0267 1.0000 Uani .
C61 C 0.6788(2) 0.89191(19) 0.64908(12) 0.0289 1.0000 Uani .
C62 C 0.6504(2) 0.84370(18) 0.60420(12) 0.0262 1.0000 Uani .
C63 C 0.55429(19) 0.83066(16) 0.58475(11) 0.0219 1.0000 Uani .
C64 C -0.1184(5) 0.9586(8) 0.5632(3) 0.2365 1.0000 Uani .
C65 C -0.0829(4) 0.9595(4) 0.6178(4) 0.1332 1.0000 Uani .
C66 C -0.0600(5) 0.8557(6) 0.6897(3) 0.1155 1.0000 Uani .
C67 C -0.0875(6) 0.7706(6) 0.7044(4) 0.1331 1.0000 Uani .
Cu1 Cu 0.30626(3) 0.71433(2) 0.603179(15) 0.0171 1.0000 Uani .
P2 P 0.35956(4) 0.83808(4) 0.58584(3) 0.0162 1.0000 Uani .
O1 O 0.32531(13) 0.84581(11) 0.69446(7) 0.0204 1.0000 Uani .
P1 P 0.33838(5) 0.67167(4) 0.69091(3) 0.0195 1.0000 Uani .
N1 N 0.32220(15) 0.60410(13) 0.56573(8) 0.0176 1.0000 Uani .
N2 N 0.16444(15) 0.67558(14) 0.57921(9) 0.0198 1.0000 Uani .
F2 F -0.35207(12) 0.43015(12) 0.57989(8) 0.0388 1.0000 Uani .
F1 F 0.39519(14) 0.10021(10) 0.53826(9) 0.0441 1.0000 Uani .
P3 P 0.03416(5) 0.25390(5) 0.58897(3) 0.0299 1.0000 Uani .
F3 F 0.13619(14) 0.23672(12) 0.62501(9) 0.0465 1.0000 Uani .
F4 F 0.07419(12) 0.33627(11) 0.56740(8) 0.0388 1.0000 Uani .
F6 F -0.06767(13) 0.27135(12) 0.55218(9) 0.0485 1.0000 Uani .
F8 F 0.06479(14) 0.20406(12) 0.54149(8) 0.0437 1.0000 Uani .
F7 F -0.00596(15) 0.17272(13) 0.61088(10) 0.0559 1.0000 Uani .
F5 F 0.00368(16) 0.30536(13) 0.63584(9) 0.0522 1.0000 Uani .
O2 O -0.1012(3) 0.8715(3) 0.63341(19) 0.0988 1.0000 Uani .
H11 H 0.4621 0.6850 0.5611 0.0334 1.0000 Uiso R
H12 H 0.5366 0.6190 0.5835 0.0334 1.0000 Uiso R
H13 H 0.5021 0.6278 0.5226 0.0334 1.0000 Uiso R
H31 H 0.4755 0.4684 0.5465 0.0264 1.0000 Uiso R
H61 H 0.4962 0.3463 0.5812 0.0311 1.0000 Uiso R
H71 H 0.5205 0.2060 0.5739 0.0370 1.0000 Uiso R
H91 H 0.2389 0.1774 0.5128 0.0354 1.0000 Uiso R
H101 H 0.2161 0.3181 0.5194 0.0289 1.0000 Uiso R
H111 H 0.2006 0.4360 0.5594 0.0224 1.0000 Uiso R
H141 H 0.0700 0.4956 0.5615 0.0234 1.0000 Uiso R
H171 H -0.0569 0.4374 0.5580 0.0309 1.0000 Uiso R
H181 H -0.1990 0.3686 0.5616 0.0342 1.0000 Uiso R
H201 H -0.3174 0.5803 0.5962 0.0372 1.0000 Uiso R
H211 H -0.1753 0.6488 0.5927 0.0327 1.0000 Uiso R
H221 H -0.0581 0.7096 0.5794 0.0329 1.0000 Uiso R
H241 H 0.1567 0.8233 0.5884 0.0512 1.0000 Uiso R
H242 H 0.0722 0.8244 0.6182 0.0512 1.0000 Uiso R
H243 H 0.0532 0.8322 0.5568 0.0512 1.0000 Uiso R
H261 H 0.1631 0.5783 0.6898 0.0366 1.0000 Uiso R
H271 H 0.1247 0.4398 0.6828 0.0466 1.0000 Uiso R
H281 H 0.2420 0.3434 0.6810 0.0484 1.0000 Uiso R
H291 H 0.4000 0.3838 0.6873 0.0447 1.0000 Uiso R
H301 H 0.4403 0.5221 0.6959 0.0345 1.0000 Uiso R
H321 H 0.4297 0.6156 0.7962 0.0375 1.0000 Uiso R
H331 H 0.5840 0.6209 0.8467 0.0428 1.0000 Uiso R
H341 H 0.7037 0.6891 0.8142 0.0451 1.0000 Uiso R
H351 H 0.6711 0.7458 0.7288 0.0452 1.0000 Uiso R
H361 H 0.5181 0.7355 0.6767 0.0351 1.0000 Uiso R
H381 H 0.2150 0.6370 0.7718 0.0331 1.0000 Uiso R
H391 H 0.1238 0.7200 0.8161 0.0361 1.0000 Uiso R
H401 H 0.1272 0.8610 0.8072 0.0333 1.0000 Uiso R
H441 H 0.1658 1.0618 0.7626 0.0406 1.0000 Uiso R
H442 H 0.1571 0.9956 0.8045 0.0406 1.0000 Uiso R
H443 H 0.0942 0.9907 0.7481 0.0406 1.0000 Uiso R
H451 H 0.3406 1.0377 0.7775 0.0375 1.0000 Uiso R
H452 H 0.3350 0.9687 0.8180 0.0375 1.0000 Uiso R
H453 H 0.3798 0.9519 0.7686 0.0375 1.0000 Uiso R
H471 H 0.1532 1.0713 0.6740 0.0307 1.0000 Uiso R
H481 H 0.1690 1.0845 0.5854 0.0330 1.0000 Uiso R
H491 H 0.2610 0.9920 0.5483 0.0266 1.0000 Uiso R
H531 H 0.4356 0.9561 0.5181 0.0252 1.0000 Uiso R
H541 H 0.4049 0.9831 0.4270 0.0294 1.0000 Uiso R
H551 H 0.2939 0.9045 0.3696 0.0362 1.0000 Uiso R
H561 H 0.2140 0.7988 0.4030 0.0441 1.0000 Uiso R
H571 H 0.2443 0.7716 0.4939 0.0349 1.0000 Uiso R
H591 H 0.4694 0.9395 0.6715 0.0271 1.0000 Uiso R
H601 H 0.6312 0.9607 0.7038 0.0331 1.0000 Uiso R
H611 H 0.7446 0.9005 0.6629 0.0343 1.0000 Uiso R
H621 H 0.6966 0.8195 0.5870 0.0322 1.0000 Uiso R
H631 H 0.5348 0.7982 0.5539 0.0264 1.0000 Uiso R
H641 H -0.1068 1.0128 0.5533 0.1832 1.0000 Uiso R
H642 H -0.1848 0.9475 0.5543 0.1832 1.0000 Uiso R
H643 H -0.0850 0.9218 0.5448 0.1832 1.0000 Uiso R
H651 H -0.1163 0.9964 0.6361 0.1712 1.0000 Uiso R
H652 H -0.0166 0.9708 0.6266 0.1712 1.0000 Uiso R
H661 H -0.0838 0.8937 0.7118 0.1576 1.0000 Uiso R
H662 H 0.0075 0.8589 0.6958 0.1576 1.0000 Uiso R
H671 H -0.0626 0.7577 0.7406 0.1599 1.0000 Uiso R
H672 H -0.1550 0.7677 0.6980 0.1599 1.0000 Uiso R
H673 H -0.0638 0.7329 0.6821 0.1599 1.0000 Uiso R

loop_
_atom_site_aniso_label
_atom_site_aniso_U_11
_atom_site_aniso_U_22
_atom_site_aniso_U_33
_atom_site_aniso_U_23
_atom_site_aniso_U_13
_atom_site_aniso_U_12
C1 0.0181(13) 0.0237(14) 0.0379(16) -0.0045(12) 0.0101(12) -0.0016(11)
C2 0.0169(13) 0.0215(14) 0.0212(13) 0.0000(11) 0.0057(10) -0.0017(10)
C3 0.0172(12) 0.0196(13) 0.0269(14) -0.0027(11) 0.0076(11) 0.0007(10)
C4 0.0176(13) 0.0218(14) 0.0170(12) -0.0007(10) 0.0024(10) -0.0003(10)
C5 0.0218(13) 0.0198(13) 0.0218(13) 0.0005(11) 0.0084(11) -0.0005(11)
C6 0.0226(14) 0.0198(14) 0.0347(16) -0.0017(12) 0.0105(12) -0.0021(11)
C7 0.0249(14) 0.0228(15) 0.0440(18) 0.0042(13) 0.0152(13) 0.0041(12)
C8 0.0354(16) 0.0174(14) 0.0406(17) -0.0010(12) 0.0208(14) 0.0001(12)
C9 0.0306(15) 0.0212(14) 0.0373(16) -0.0071(13) 0.0151(13) -0.0070(12)
C10 0.0233(14) 0.0229(14) 0.0267(14) -0.0009(12) 0.0088(11) -0.0024(11)
C11 0.0151(12) 0.0197(13) 0.0191(12) -0.0005(10) 0.0037(10) -0.0021(10)
C12 0.0156(12) 0.0199(13) 0.0164(12) 0.0011(10) 0.0016(10) -0.0013(10)
C13 0.0173(12) 0.0206(13) 0.0162(12) 0.0018(10) 0.0014(10) 0.0003(10)
C14 0.0172(13) 0.0196(13) 0.0218(13) -0.0008(11) 0.0036(10) -0.0009(10)
C15 0.0155(12) 0.0275(15) 0.0182(13) 0.0023(11) 0.0013(10) -0.0004(11)
C16 0.0162(13) 0.0263(14) 0.0220(13) 0.0046(11) 0.0007(10) 0.0008(11)
C17 0.0161(13) 0.0334(16) 0.0288(15) -0.0002(12) 0.0070(11) 0.0004(11)
C18 0.0252(15) 0.0300(16) 0.0282(15) 0.0013(12) 0.0053(12) -0.0061(12)
C19 0.0142(13) 0.0459(19) 0.0241(14) 0.0056(13) 0.0019(11) -0.0086(12)
C20 0.0172(14) 0.0431(18) 0.0326(16) 0.0065(14) 0.0057(12) 0.0057(13)
C21 0.0193(14) 0.0317(16) 0.0299(15) 0.0051(13) 0.0074(12) 0.0031(12)
C22 0.0153(13) 0.0237(15) 0.0424(17) -0.0012(13) 0.0075(12) 0.0038(11)
C23 0.0194(13) 0.0237(15) 0.0371(16) -0.0023(13) 0.0048(12) 0.0024(11)
C24 0.0202(15) 0.0226(16) 0.080(3) -0.0042(16) 0.0096(16) 0.0037(12)
C25 0.0333(15) 0.0202(14) 0.0167(13) 0.0030(11) 0.0013(11) -0.0018(12)
C26 0.0341(16) 0.0305(16) 0.0209(14) 0.0019(12) 0.0026(12) -0.0055(13)
C27 0.048(2) 0.0368(18) 0.0267(16) 0.0059(14) 0.0021(14) -0.0184(16)
C28 0.068(2) 0.0223(16) 0.0258(16) 0.0055(13) -0.0013(15) -0.0096(16)
C29 0.055(2) 0.0248(15) 0.0232(15) 0.0040(12) 0.0012(14) 0.0038(15)
C30 0.0368(16) 0.0250(15) 0.0189(13) 0.0017(12) 0.0002(12) 0.0003(13)
C31 0.0247(14) 0.0174(13) 0.0234(14) -0.0016(11) 0.0009(11) 0.0027(11)
C32 0.0316(16) 0.0360(17) 0.0227(14) 0.0010(13) 0.0008(12) 0.0036(13)
C33 0.0379(18) 0.0362(18) 0.0268(16) -0.0011(13) -0.0040(13) 0.0088(14)
C34 0.0312(16) 0.0233(16) 0.0460(19) -0.0042(14) -0.0134(14) 0.0043(13)
C35 0.0244(15) 0.0231(15) 0.059(2) 0.0043(15) -0.0027(14) -0.0041(13)
C36 0.0268(14) 0.0225(14) 0.0316(15) 0.0047(12) 0.0009(12) 0.0007(12)
C37 0.0232(13) 0.0260(15) 0.0189(13) 0.0020(11) 0.0029(11) 0.0017(11)
C38 0.0308(15) 0.0266(15) 0.0219(14) 0.0047(11) 0.0040(12) -0.0006(12)
C39 0.0269(15) 0.0411(18) 0.0206(14) 0.0053(13) 0.0070(12) -0.0023(13)
C40 0.0240(14) 0.0383(17) 0.0200(13) -0.0004(12) 0.0066(11) 0.0017(13)
C41 0.0244(14) 0.0291(15) 0.0184(13) -0.0002(11) 0.0004(11) 0.0028(12)
C42 0.0181(13) 0.0293(15) 0.0173(13) 0.0024(11) 0.0016(10) -0.0007(11)
C43 0.0256(15) 0.0304(16) 0.0228(14) -0.0035(12) 0.0065(11) 0.0016(12)
C44 0.0373(17) 0.0326(17) 0.0306(16) -0.0032(13) 0.0127(13) 0.0061(14)
C45 0.0331(16) 0.0319(16) 0.0249(15) -0.0048(13) 0.0036(12) 0.0003(13)
C46 0.0194(13) 0.0232(14) 0.0252(14) -0.0032(11) 0.0049(11) -0.0014(11)
C47 0.0223(14) 0.0212(14) 0.0325(15) -0.0028(12) 0.0088(12) 0.0044(11)
C48 0.0250(14) 0.0215(14) 0.0305(15) 0.0009(12) 0.0026(12) 0.0031(11)
C49 0.0210(13) 0.0202(13) 0.0242(14) 0.0018(11) 0.0039(11) -0.0017(11)
C50 0.0139(12) 0.0187(13) 0.0236(14) -0.0030(10) 0.0032(10) -0.0034(10)
C51 0.0176(12) 0.0180(13) 0.0224(13) -0.0011(11) 0.0029(10) -0.0006(10)
C52 0.0177(12) 0.0180(13) 0.0181(13) 0.0001(10) 0.0038(10) 0.0020(10)
C53 0.0199(13) 0.0176(13) 0.0226(13) -0.0016(11) 0.0022(11) 0.0006(10)
C54 0.0223(14) 0.0216(14) 0.0279(15) 0.0045(11) 0.0078(11) 0.0019(11)
C55 0.0292(15) 0.0402(18) 0.0194(14) 0.0057(13) 0.0019(12) 0.0008(13)
C56 0.0358(17) 0.0446(19) 0.0235(15) -0.0026(14) -0.0017(13) -0.0138(15)
C57 0.0275(15) 0.0278(15) 0.0275(15) 0.0010(12) 0.0026(12) -0.0103(12)
C58 0.0178(12) 0.0175(12) 0.0186(13) 0.0046(10) 0.0016(10) -0.0006(10)
C59 0.0239(14) 0.0220(14) 0.0198(13) 0.0011(11) 0.0060(11) -0.0011(11)
C60 0.0280(15) 0.0309(16) 0.0201(14) -0.0004(12) 0.0020(12) -0.0063(12)
C61 0.0202(14) 0.0347(16) 0.0295(15) 0.0056(13) -0.0005(12) -0.0034(12)
C62 0.0214(13) 0.0265(15) 0.0317(15) 0.0029(12) 0.0077(12) 0.0016(11)
C63 0.0216(13) 0.0188(13) 0.0257(14) 0.0000(11) 0.0053(11) -0.0024(11)
C64 0.102(5) 0.434(19) 0.140(7) -0.179(10) -0.060(5) 0.168(9)
C65 0.039(3) 0.080(4) 0.299(12) 0.059(6) 0.078(5) 0.014(3)
C66 0.078(4) 0.175(8) 0.082(4) -0.006(5) -0.011(3) 0.010(5)
C67 0.119(6) 0.148(8) 0.130(7) 0.033(6) 0.021(5) 0.011(6)
Cu1 0.01593(18) 0.01572(19) 0.01975(19) 0.00029(15) 0.00354(14) -0.00039(15)
P2 0.0162(3) 0.0154(3) 0.0173(3) -0.0001(2) 0.0038(2) -0.0005(2)
O1 0.0211(9) 0.0219(10) 0.0194(9) 0.0026(7) 0.0074(7) 0.0023(7)
P1 0.0211(3) 0.0187(3) 0.0183(3) 0.0018(3) 0.0026(3) 0.0003(3)
N1 0.0169(10) 0.0171(11) 0.0193(11) -0.0002(9) 0.0044(9) 0.0004(9)
N2 0.0149(10) 0.0193(11) 0.0244(11) 0.0013(9) 0.0014(9) 0.0012(9)
F2 0.0178(8) 0.0542(12) 0.0455(11) 0.0045(9) 0.0089(8) -0.0114(8)
F1 0.0421(11) 0.0164(9) 0.0802(15) -0.0042(9) 0.0274(10) 0.0001(8)
P3 0.0211(4) 0.0261(4) 0.0430(5) 0.0031(3) 0.0073(3) -0.0007(3)
F3 0.0346(10) 0.0406(11) 0.0572(13) -0.0026(9) -0.0083(9) 0.0056(9)
F4 0.0267(9) 0.0292(10) 0.0635(13) 0.0049(9) 0.0165(9) -0.0012(7)
F6 0.0226(9) 0.0416(12) 0.0772(15) 0.0023(10) -0.0008(9) -0.0001(8)
F8 0.0421(11) 0.0371(11) 0.0508(12) -0.0085(9) 0.0063(9) 0.0055(9)
F7 0.0477(12) 0.0381(12) 0.0849(17) 0.0177(11) 0.0199(12) -0.0048(10)
F5 0.0567(13) 0.0501(13) 0.0564(13) -0.0009(10) 0.0271(11) 0.0084(10)
O2 0.065(2) 0.118(3) 0.115(3) -0.014(3) 0.020(2) 0.005(2)

loop_
_atom_type_symbol
_atom_type_scat_dispersion_real
_atom_type_scat_dispersion_imag
_atom_type_scat_Cromer_Mann_a1
_atom_type_scat_Cromer_Mann_b1
_atom_type_scat_Cromer_Mann_a2
_atom_type_scat_Cromer_Mann_b2
_atom_type_scat_Cromer_Mann_a3
_atom_type_scat_Cromer_Mann_b3
_atom_type_scat_Cromer_Mann_a4
_atom_type_scat_Cromer_Mann_b4
_atom_type_scat_Cromer_Mann_c
_atom_type_scat_source
C 0.0181 0.0091 2.3100 20.8439 1.0200 10.2075 1.5886 0.5687 0.8650 51.6512 0.2156 'International Tables Vol C 4.2.6.8 and 6.1.1.4'
H 0.0000 0.0000 0.4930 10.5109 0.3229 26.1257 0.1402 3.1424 0.0408 57.7998 0.0030 'International Tables Vol C 4.2.6.8 and 6.1.1.4'
N 0.0311 0.0180 12.2126 0.0057 3.1322 9.8933 2.0125 28.9975 1.1663 0.5826 -11.5290 'International Tables Vol C 4.2.6.8 and 6.1.1.4'
O 0.0492 0.0322 3.0485 13.2771 2.2868 5.7011 1.5463 0.3239 0.8670 32.9089 0.2508 'International Tables Vol C 4.2.6.8 and 6.1.1.4'
F 0.0727 0.0534 3.5392 10.2825 2.6412 4.2944 1.5170 0.2615 1.0243 26.1476 0.2776 'International Tables Vol C 4.2.6.8 and 6.1.1.4'
P 0.2955 0.4335 6.4345 1.9067 4.1791 27.1570 1.7800 0.5260 1.4908 68.1645 1.1149 'International Tables Vol C 4.2.6.8 and 6.1.1.4'
Cu -1.9646 0.5888 13.3380 3.5828 7.1676 0.2470 5.6158 11.3966 1.6735 64.8126 1.1910 'International Tables Vol C 4.2.6.8 and 6.1.1.4'

loop_
_geom_angle_atom_site_label_1
_geom_angle_atom_site_label_2
_geom_angle_atom_site_label_3
_geom_angle
_geom_angle_publ_flag
C2 C1 H11 109.5 no
C2 C1 H12 109.5 no
H11 C1 H12 109.5 no
C2 C1 H13 109.4 no
H11 C1 H13 109.5 no
H12 C1 H13 109.5 no
C1 C2 C3 122.2(2) yes
C1 C2 N1 116.0(2) yes
C3 C2 N1 121.8(2) yes
C2 C3 C4 120.6(2) yes
C2 C3 H31 119.7 no
C4 C3 H31 119.7 no
C3 C4 C5 121.0(2) yes
C3 C4 C11 117.4(2) yes
C5 C4 C11 121.6(2) yes
C4 C5 C6 120.3(2) yes
C4 C5 C10 121.3(2) yes
C6 C5 C10 118.4(3) yes
C5 C6 C7 121.6(3) yes
C5 C6 H61 118.8 no
C7 C6 H61 119.6 no
C6 C7 C8 117.9(3) yes
C6 C7 H71 121.3 no
C8 C7 H71 120.8 no
C7 C8 C9 122.9(3) yes
C7 C8 F1 118.5(3) yes
C9 C8 F1 118.6(3) yes
C8 C9 C10 118.3(3) yes
C8 C9 H91 120.8 no
C10 C9 H91 120.9 no
C5 C10 C9 120.9(3) yes
C5 C10 H101 119.3 no
C9 C10 H101 119.8 no
C4 C11 C12 119.3(2) yes
C4 C11 H111 120.3 no
C12 C11 H111 120.4 no
C11 C12 C13 123.1(2) yes
C11 C12 N1 122.5(2) yes
C13 C12 N1 114.5(2) yes
C12 C13 C14 122.1(2) yes
C12 C13 N2 115.4(2) yes
C14 C13 N2 122.5(2) yes
C13 C14 C15 120.0(3) yes
C13 C14 H141 120.0 no
C15 C14 H141 120.0 no
C14 C15 C16 121.6(3) yes
C14 C15 C22 116.4(2) yes
C16 C15 C22 122.0(2) yes
C15 C16 C17 121.4(2) yes
C15 C16 C21 120.6(3) yes
C17 C16 C21 118.0(3) yes
C16 C17 C18 121.6(3) yes
C16 C17 H171 119.1 no
C18 C17 H171 119.4 no
C17 C18 C19 118.0(3) yes
C17 C18 H181 121.0 no
C19 C18 H181 121.1 no
C18 C19 C20 122.9(3) yes
C18 C19 F2 118.4(3) yes
C20 C19 F2 118.7(3) yes
C19 C20 C21 118.5(3) yes
C19 C20 H201 120.7 no
C21 C20 H201 120.7 no
C16 C21 C20 121.0(3) yes
C16 C21 H211 119.3 no
C20 C21 H211 119.7 no
C15 C22 C23 121.1(3) yes
C15 C22 H221 119.6 no
C23 C22 H221 119.3 no
C22 C23 C24 121.1(3) yes
C22 C23 N2 121.7(3) yes
C24 C23 N2 117.2(2) yes
C23 C24 H241 109.5 no
C23 C24 H242 109.8 no
H241 C24 H242 109.5 no
C23 C24 H243 109.1 no
H241 C24 H243 109.5 no
H242 C24 H243 109.5 no
C26 C25 C30 118.6(3) yes
C26 C25 P1 122.0(2) yes
C30 C25 P1 118.4(2) yes
C25 C26 C27 120.2(3) yes
C25 C26 H261 119.6 no
C27 C26 H261 120.2 no
C26 C27 C28 120.7(3) yes
C26 C27 H271 119.8 no
C28 C27 H271 119.5 no
C27 C28 C29 119.9(3) yes
C27 C28 H281 120.1 no
C29 C28 H281 120.0 no
C28 C29 C30 120.1(3) yes
C28 C29 H291 120.0 no
C30 C29 H291 120.0 no
C25 C30 C29 120.5(3) yes
C25 C30 H301 119.2 no
C29 C30 H301 120.2 no
C32 C31 C36 119.1(3) yes
C32 C31 P1 121.4(2) yes
C36 C31 P1 119.5(2) yes
C31 C32 C33 120.4(3) yes
C31 C32 H321 119.5 no
C33 C32 H321 120.1 no
C32 C33 C34 120.2(3) yes
C32 C33 H331 120.0 no
C34 C33 H331 119.8 no
C33 C34 C35 119.9(3) yes
C33 C34 H341 120.2 no
C35 C34 H341 119.9 no
C34 C35 C36 120.0(3) yes
C34 C35 H351 120.2 no
C36 C35 H351 119.9 no
C31 C36 C35 120.3(3) yes
C31 C36 H361 119.6 no
C35 C36 H361 120.1 no
C38 C37 C42 117.0(3) yes
C38 C37 P1 126.5(2) yes
C42 C37 P1 116.4(2) yes
C37 C38 C39 120.5(3) yes
C37 C38 H381 119.6 no
C39 C38 H381 119.8 no
C38 C39 C40 120.8(3) yes
C38 C39 H391 119.7 no
C40 C39 H391 119.5 no
C39 C40 C41 120.6(3) yes
C39 C40 H401 119.8 no
C41 C40 H401 119.6 no
C40 C41 C42 116.8(3) yes
C40 C41 C43 125.8(3) yes
C42 C41 C43 117.4(3) yes
C37 C42 C41 124.1(3) yes
C37 C42 O1 116.9(2) yes
C41 C42 O1 119.0(3) yes
C41 C43 C44 112.5(2) yes
C41 C43 C45 108.2(2) yes
C44 C43 C45 109.0(2) yes
C41 C43 C46 106.5(2) yes
C44 C43 C46 112.5(2) yes
C45 C43 C46 107.9(2) yes
C43 C44 H441 109.2 no
C43 C44 H442 109.5 no
H441 C44 H442 109.5 no
C43 C44 H443 109.6 no
H441 C44 H443 109.5 no
H442 C44 H443 109.5 no
C43 C45 H451 109.5 no
C43 C45 H452 109.8 no
H451 C45 H452 109.5 no
C43 C45 H453 109.1 no
H451 C45 H453 109.5 no
H452 C45 H453 109.5 no
C43 C46 C47 125.9(3) yes
C43 C46 C51 116.9(2) yes
C47 C46 C51 117.2(3) yes
C46 C47 C48 120.7(3) yes
C46 C47 H471 119.5 no
C48 C47 H471 119.8 no
C47 C48 C49 120.4(3) yes
C47 C48 H481 119.9 no
C49 C48 H481 119.8 no
C48 C49 C50 120.6(3) yes
C48 C49 H491 119.8 no
C50 C49 H491 119.6 no
C49 C50 C51 117.6(2) yes
C49 C50 P2 123.9(2) yes
C51 C50 P2 118.3(2) yes
C46 C51 C50 123.5(3) yes
C46 C51 O1 119.3(2) yes
C50 C51 O1 117.2(2) yes
C53 C52 C57 119.4(2) yes
C53 C52 P2 123.3(2) yes
C57 C52 P2 117.3(2) yes
C52 C53 C54 120.3(2) yes
C52 C53 H531 119.6 no
C54 C53 H531 120.1 no
C53 C54 C55 119.8(3) yes
C53 C54 H541 120.0 no
C55 C54 H541 120.2 no
C54 C55 C56 120.3(3) yes
C54 C55 H551 119.9 no
C56 C55 H551 119.8 no
C55 C56 C57 120.1(3) yes
C55 C56 H561 120.1 no
C57 C56 H561 119.8 no
C52 C57 C56 120.1(3) yes
C52 C57 H571 119.8 no
C56 C57 H571 120.1 no
C59 C58 C63 118.4(2) yes
C59 C58 P2 122.6(2) yes
C63 C58 P2 118.9(2) yes
C58 C59 C60 120.2(3) yes
C58 C59 H591 119.8 no
C60 C59 H591 120.0 no
C59 C60 C61 120.9(3) yes
C59 C60 H601 119.6 no
C61 C60 H601 119.5 no
C60 C61 C62 119.9(3) yes
C60 C61 H611 120.0 no
C62 C61 H611 120.1 no
C61 C62 C63 119.7(3) yes
C61 C62 H621 120.3 no
C63 C62 H621 120.0 no
C58 C63 C62 120.9(3) yes
C58 C63 H631 119.3 no
C62 C63 H631 119.8 no
C65 C64 H641 102.1 no
C65 C64 H642 113.4 no
H641 C64 H642 109.5 no
C65 C64 H643 112.6 no
H641 C64 H643 109.5 no
H642 C64 H643 109.5 no
C64 C65 O2 101.7(9) yes
C64 C65 H651 112.4 no
O2 C65 H651 110.3 no
C64 C65 H652 113.2 no
O2 C65 H652 109.5 no
H651 C65 H652 109.5 no
C67 C66 O2 109.5(6) yes
C67 C66 H661 108.5 no
O2 C66 H661 110.3 no
C67 C66 H662 108.3 no
O2 C66 H662 110.7 no
H661 C66 H662 109.5 no
C66 C67 H671 112.4 no
C66 C67 H672 107.8 no
H671 C67 H672 109.5 no
C66 C67 H673 108.1 no
H671 C67 H673 109.5 no
H672 C67 H673 109.5 no
P2 Cu1 P1 117.09(3) yes
P2 Cu1 N1 128.64(6) yes
P1 Cu1 N1 99.52(6) yes
P2 Cu1 N2 124.20(6) yes
P1 Cu1 N2 100.98(7) yes
N1 Cu1 N2 77.73(9) yes
C50 P2 C58 102.50(12) yes
C50 P2 C52 103.95(12) yes
C58 P2 C52 102.68(12) yes
C50 P2 Cu1 112.19(9) yes
C58 P2 Cu1 119.81(9) yes
C52 P2 Cu1 113.91(9) yes
C42 O1 C51 114.4(2) yes
C25 P1 C37 106.54(13) yes
C25 P1 C31 102.58(13) yes
C37 P1 C31 101.57(12) yes
C25 P1 Cu1 109.94(9) yes
C37 P1 Cu1 112.85(9) yes
C31 P1 Cu1 121.94(10) yes
C12 N1 C2 118.3(2) yes
C12 N1 Cu1 112.59(17) yes
C2 N1 Cu1 125.93(18) yes
C23 N2 C13 118.1(2) yes
C23 N2 Cu1 128.11(19) yes
C13 N2 Cu1 112.58(17) yes
F3 P3 F4 90.08(11) yes
F3 P3 F6 179.30(13) yes
F4 P3 F6 89.46(11) yes
F3 P3 F8 89.72(11) yes
F4 P3 F8 90.06(11) yes
F6 P3 F8 89.76(12) yes
F3 P3 F7 89.96(12) yes
F4 P3 F7 179.36(13) yes
F6 P3 F7 90.52(12) yes
F8 P3 F7 90.57(12) yes
F3 P3 F5 90.60(12) yes
F4 P3 F5 88.87(11) yes
F6 P3 F5 89.91(12) yes
F8 P3 F5 178.88(12) yes
F7 P3 F5 90.50(13) yes
C65 O2 C66 111.4(6) yes

loop_
_geom_bond_atom_site_label_1
_geom_bond_atom_site_label_2
_geom_bond_distance
_geom_bond_publ_flag
C1 C2 1.498(4) yes
C1 H11 0.950 no
C1 H12 0.950 no
C1 H13 0.950 no
C2 C3 1.386(4) yes
C2 N1 1.345(3) yes
C3 C4 1.387(4) yes
C3 H31 0.950 no
C4 C5 1.486(4) yes
C4 C11 1.398(4) yes
C5 C6 1.394(4) yes
C5 C10 1.397(4) yes
C6 C7 1.383(4) yes
C6 H61 0.950 no
C7 C8 1.376(4) yes
C7 H71 0.950 no
C8 C9 1.380(4) yes
C8 F1 1.354(3) yes
C9 C10 1.386(4) yes
C9 H91 0.950 no
C10 H101 0.950 no
C11 C12 1.388(4) yes
C11 H111 0.950 no
C12 C13 1.485(4) yes
C12 N1 1.354(3) yes
C13 C14 1.395(4) yes
C13 N2 1.345(3) yes
C14 C15 1.391(4) yes
C14 H141 0.950 no
C15 C16 1.496(4) yes
C15 C22 1.391(4) yes
C16 C17 1.392(4) yes
C16 C21 1.400(4) yes
C17 C18 1.388(4) yes
C17 H171 0.950 no
C18 C19 1.371(4) yes
C18 H181 0.950 no
C19 C20 1.370(5) yes
C19 F2 1.360(3) yes
C20 C21 1.384(4) yes
C20 H201 0.950 no
C21 H211 0.950 no
C22 C23 1.388(4) yes
C22 H221 0.950 no
C23 C24 1.494(4) yes
C23 N2 1.346(4) yes
C24 H241 0.950 no
C24 H242 0.950 no
C24 H243 0.950 no
C25 C26 1.395(4) yes
C25 C30 1.393(4) yes
C25 P1 1.835(3) yes
C26 C27 1.391(4) yes
C26 H261 0.950 no
C27 C28 1.371(5) yes
C27 H271 0.950 no
C28 C29 1.382(5) yes
C28 H281 0.950 no
C29 C30 1.393(4) yes
C29 H291 0.950 no
C30 H301 0.950 no
C31 C32 1.397(4) yes
C31 C36 1.390(4) yes
C31 P1 1.830(3) yes
C32 C33 1.383(4) yes
C32 H321 0.950 no
C33 C34 1.381(5) yes
C33 H331 0.950 no
C34 C35 1.390(5) yes
C34 H341 0.950 no
C35 C36 1.389(4) yes
C35 H351 0.950 no
C36 H361 0.950 no
C37 C38 1.395(4) yes
C37 C42 1.395(4) yes
C37 P1 1.835(3) yes
C38 C39 1.388(4) yes
C38 H381 0.950 no
C39 C40 1.389(4) yes
C39 H391 0.950 no
C40 C41 1.399(4) yes
C40 H401 0.950 no
C41 C42 1.393(4) yes
C41 C43 1.525(4) yes
C42 O1 1.395(3) yes
C43 C44 1.531(4) yes
C43 C45 1.557(4) yes
C43 C46 1.528(4) yes
C44 H441 0.950 no
C44 H442 0.950 no
C44 H443 0.950 no
C45 H451 0.950 no
C45 H452 0.950 no
C45 H453 0.950 no
C46 C47 1.388(4) yes
C46 C51 1.394(4) yes
C47 C48 1.391(4) yes
C47 H471 0.950 no
C48 C49 1.388(4) yes
C48 H481 0.950 no
C49 C50 1.385(4) yes
C49 H491 0.950 no
C50 C51 1.390(4) yes
C50 P2 1.837(3) yes
C51 O1 1.394(3) yes
C52 C53 1.392(4) yes
C52 C57 1.394(4) yes
C52 P2 1.828(3) yes
C53 C54 1.384(4) yes
C53 H531 0.950 no
C54 C55 1.385(4) yes
C54 H541 0.950 no
C55 C56 1.383(4) yes
C55 H551 0.950 no
C56 C57 1.382(4) yes
C56 H561 0.950 no
C57 H571 0.950 no
C58 C59 1.403(4) yes
C58 C63 1.399(4) yes
C58 P2 1.835(3) yes
C59 C60 1.383(4) yes
C59 H591 0.950 no
C60 C61 1.375(4) yes
C60 H601 0.950 no
C61 C62 1.392(4) yes
C61 H611 0.950 no
C62 C63 1.385(4) yes
C62 H621 0.950 no
C63 H631 0.950 no
C64 C65 1.394(11) yes
C64 H641 0.950 no
C64 H642 0.950 no
C64 H643 0.950 no
C65 O2 1.537(7) yes
C65 H651 0.950 no
C65 H652 0.950 no
C66 C67 1.521(11) yes
C66 O2 1.471(7) yes
C66 H661 0.950 no
C66 H662 0.950 no
C67 H671 0.950 no
C67 H672 0.950 no
C67 H673 0.950 no
Cu1 P2 2.2470(8) yes
Cu1 P1 2.3159(8) yes
Cu1 N1 2.084(2) yes
Cu1 N2 2.102(2) yes
P3 F3 1.594(2) yes
P3 F4 1.6096(19) yes
P3 F6 1.600(2) yes
P3 F8 1.598(2) yes
P3 F7 1.597(2) yes
P3 F5 1.598(2) yes
